data_1101098
loop_
_publ_author_name
'Jarmula, Adam'
'Rypniewski, Wojciech R.'
'Felczak, Krzysztof'
'Rode, Wojciech'

_journal_name_full 'Struct. Chem.'
_journal_page_first 541
_journal_page_last 549
_journal_paper_doi 10.1007/s11224-005-6058-9
_journal_volume '16 (5)'
_journal_year 2005
_chemical_formula_moiety '(C13 H17 N3 O7)5'
_chemical_formula_sum 'C65 H85 N15 O35'
_chemical_formula_weight 1636.48
_chemical_name_common 3',5'-di-O-acetyl-N(4)-hydroxy-2'-deoxycytidine
_space_group_IT_number 5
_symmetry_cell_setting monoclinic
_symmetry_space_group_name_Hall 'C 2y'
_symmetry_space_group_name_H-M 'C 1 2 1'
_cell_angle_alpha 90.00
_cell_angle_beta 95.26(10)
_cell_angle_gamma 90.00
_cell_formula_units_Z 4
_cell_length_a 39.54(5)
_cell_length_b 8.720(10)
_cell_length_c 22.89(3)
_cell_measurement_temperature 293(2)
_cell_volume 7859(17)
_diffrn_ambient_pressure 101.3
_diffrn_ambient_temperature 293(2)
_exptl_crystal_density_diffrn 1.383
_cod_original_sg_symbol_H-M 'C 2'
_cod_database_code 1101098

loop_
_symmetry_equiv_pos_as_xyz
'x, y, z'
'-x, y, -z'
'x+1/2, y+1/2, z'
'-x+1/2, y+1/2, -z'

loop_
_atom_site_label
_atom_site_type_symbol
_atom_site_fract_x
_atom_site_fract_y
_atom_site_fract_z
_atom_site_U_iso_or_equiv
_atom_site_adp_type
_atom_site_occupancy
_atom_site_symmetry_multiplicity
_atom_site_calc_flag
_atom_site_refinement_flags
_atom_site_disorder_assembly
_atom_site_disorder_group
N3A N 0.62318(5) 0.6186(3) 0.62587(11) 0.0484(4) Uani 1 1 d . . .
H3A H 0.6404 0.5580 0.6305 0.058(9) Uiso 1 1 calc R . .
O2A O 0.58761(5) 0.4185(2) 0.63254(10) 0.0549(4) Uani 1 1 d . . .
N1A N 0.56497(5) 0.6560(3) 0.62150(11) 0.0508(5) Uani 1 1 d . . .
O4'A O 0.51220(4) 0.6451(3) 0.56903(8) 0.0534(4) Uani 1 1 d . . .
O4A O 0.68427(5) 0.7126(3) 0.62196(15) 0.0773(7) Uani 1 1 d . . .
H4A H 0.7029 0.7503 0.6178 0.069(11) Uiso 1 1 calc R . .
C4A C 0.62948(7) 0.7720(3) 0.61804(15) 0.0546(6) Uani 1 1 d . . .
C4'A C 0.47769(6) 0.6753(4) 0.57855(14) 0.0553(6) Uani 1 1 d . . .
H41A H 0.4633 0.5962 0.5585 0.086(14) Uiso 1 1 calc R . .
O3'1A O 0.46055(6) 0.5161(3) 0.65546(14) 0.0768(7) Uani 1 1 d . . .
N4A N 0.65917(6) 0.8284(3) 0.61608(17) 0.0680(7) Uani 1 1 d . . .
C2A C 0.59163(6) 0.5557(3) 0.62679(10) 0.0439(4) Uani 1 1 d . . .
C1'A C 0.53069(5) 0.5995(3) 0.62212(11) 0.0476(5) Uani 1 1 d . . .
H11A H 0.5310 0.4874 0.6248 0.073(11) Uiso 1 1 calc R . .
C5A C 0.60067(7) 0.8713(4) 0.61176(19) 0.0690(9) Uani 1 1 d . . .
H5A H 0.6034 0.9763 0.6067 0.065(10) Uiso 1 1 calc R . .
C2'A C 0.51136(7) 0.6655(4) 0.67062(12) 0.0584(6) Uani 1 1 d . . .
H21A H 0.5144 0.6030 0.7058 0.072(11) Uiso 1 1 calc R . .
H22A H 0.5187 0.7695 0.6802 0.070(11) Uiso 1 1 calc R . .
C3'A C 0.47493(7) 0.6624(4) 0.64456(15) 0.0574(6) Uani 1 1 d . . .
H31A H 0.4616 0.7465 0.6593 0.046(8) Uiso 1 1 calc R . .
C3'2A C 0.43041(6) 0.5142(4) 0.67515(12) 0.0577(7) Uani 1 1 d . . .
O3'3A O 0.41516(8) 0.6289(5) 0.6855(2) 0.1046(12) Uani 1 1 d . . .
O5'1A O 0.48848(7) 0.9441(3) 0.58205(15) 0.0780(7) Uani 1 1 d . . .
C5'A C 0.46751(8) 0.8280(4) 0.55300(17) 0.0666(8) Uani 1 1 d . . .
H51A H 0.4702 0.8286 0.5113 0.083(13) Uiso 1 1 calc R . .
H52A H 0.4438 0.8479 0.5582 0.103(17) Uiso 1 1 calc R . .
C3'3A C 0.41679(10) 0.3557(6) 0.6797(2) 0.0801(11) Uani 1 1 d . . .
H331A H 0.3930 0.3605 0.6846 0.100 Uiso 1 1 calc R . .
H332A H 0.4285 0.3049 0.7129 0.23(5) Uiso 1 1 calc R . .
H333A H 0.4202 0.2998 0.6446 0.30(7) Uiso 1 1 calc R . .
C6A C 0.56975(7) 0.8115(4) 0.61318(17) 0.0626(7) Uani 1 1 d . . .
H6A H 0.5509 0.8757 0.6085 0.105(18) Uiso 1 1 calc R . .
C5'2A C 0.4804(2) 1.0753(11) 0.5837(8) 0.248(9) Uani 1 1 d . . .
C5'3A C 0.5040(2) 1.1836(9) 0.6148(7) 0.192(5) Uani 1 1 d . . .
H531A H 0.5168 1.1319 0.6466 0.072(13) Uiso 1 1 calc R . .
H532A H 0.4915 1.2665 0.6300 0.14(2) Uiso 1 1 calc R . .
H533A H 0.5193 1.2233 0.5882 0.100 Uiso 1 1 calc R . .
O5'3A O 0.4578(4) 1.1132(12) 0.5452(12) 0.53(2) Uani 1 1 d . . .
O2B O 0.67652(4) 0.2979(2) 0.97030(11) 0.0567(5) Uani 1 1 d . . .
O4B O 0.77255(4) -0.0010(3) 1.00777(11) 0.0584(5) Uani 1 1 d . . .
H4B H 0.7915 -0.0397 1.0127 0.072(12) Uiso 1 1 calc R . .
O4'B O 0.60286(4) 0.0616(3) 1.01362(7) 0.0495(4) Uani 1 1 d . . .
N3B N 0.71190(5) 0.0947(3) 0.98558(10) 0.0455(4) Uani 1 1 d . . .
H3B H 0.7292 0.1548 0.9867 0.065(10) Uiso 1 1 calc R . .
O3'1B O 0.54678(5) 0.2118(3) 0.91973(10) 0.0595(5) Uani 1 1 d . . .
C2B C 0.68058(5) 0.1590(3) 0.97564(11) 0.0431(4) Uani 1 1 d . . .
C1'B C 0.61939(5) 0.1207(3) 0.96683(11) 0.0463(5) Uani 1 1 d . . .
H11B H 0.6201 0.2329 0.9692 0.078(13) Uiso 1 1 calc R . .
N1B N 0.65361(4) 0.0596(3) 0.97211(10) 0.0472(4) Uani 1 1 d . . .
C4B C 0.71805(5) -0.0600(3) 0.99398(11) 0.0443(5) Uani 1 1 d . . .
C6B C 0.65851(6) -0.0958(3) 0.97828(13) 0.0513(5) Uani 1 1 d . . .
H6B H 0.6396 -0.1597 0.9748 0.049(8) Uiso 1 1 calc R . .
C3'B C 0.56250(5) 0.0651(3) 0.93030(11) 0.0472(5) Uani 1 1 d . . .
H31B H 0.5492 -0.0166 0.9097 0.079(12) Uiso 1 1 calc R . .
O5'1B O 0.57810(7) -0.2256(3) 0.97731(13) 0.0709(6) Uani 1 1 d . . .
N4B N 0.74783(5) -0.1173(3) 1.00489(12) 0.0511(5) Uani 1 1 d . . .
C4'B C 0.56772(5) 0.0337(3) 0.99624(11) 0.0468(5) Uani 1 1 d . . .
H41B H 0.5539 0.1055 1.0168 0.073(12) Uiso 1 1 calc R . .
C5B C 0.68901(6) -0.1592(3) 0.98902(14) 0.0523(6) Uani 1 1 d . . .
H5B H 0.6915 -0.2648 0.9932 0.069(11) Uiso 1 1 calc R . .
C2'B C 0.59800(6) 0.0715(4) 0.91158(11) 0.0533(6) Uani 1 1 d . . .
H21B H 0.5996 0.1456 0.8803 0.094(15) Uiso 1 1 calc R . .
H22B H 0.6051 -0.0281 0.8983 0.055(9) Uiso 1 1 calc R . .
C5'B C 0.55932(7) -0.1261(5) 1.01270(15) 0.0627(7) Uani 1 1 d . . .
H51B H 0.5658 -0.1437 1.0540 0.056(9) Uiso 1 1 calc R . .
H52B H 0.5351 -0.1447 1.0051 0.116(19) Uiso 1 1 calc R . .
O3'3B O 0.49691(5) 0.0982(5) 0.92595(13) 0.0832(9) Uani 1 1 d . . .
C3'2B C 0.51289(7) 0.2142(5) 0.92033(12) 0.0640(8) Uani 1 1 d . . .
C3'3B C 0.49877(13) 0.3692(7) 0.9126(2) 0.0968(16) Uani 1 1 d . . .
H331B H 0.4751 0.3674 0.9187 0.107(18) Uiso 1 1 calc R . .
H332B H 0.5015 0.4044 0.8735 0.099(16) Uiso 1 1 calc R . .
H333B H 0.5105 0.4372 0.9405 0.105(18) Uiso 1 1 calc R . .
C5'2B C 0.57518(14) -0.3769(5) 0.9826(3) 0.0977(15) Uani 1 1 d . . .
O5'3B O 0.55837(16) -0.4312(6) 1.0176(3) 0.170(3) Uani 1 1 d . . .
C5'3B C 0.5962(2) -0.4606(6) 0.9413(4) 0.121(2) Uani 1 1 d . . .
H531B H 0.5823 -0.5343 0.9192 0.100 Uiso 1 1 calc R . .
H532B H 0.6146 -0.5123 0.9634 0.38(11) Uiso 1 1 calc R . .
H533B H 0.6051 -0.3885 0.9150 0.15(3) Uiso 1 1 calc R . .
O2C O 0.73327(5) 0.9121(3) 0.59823(13) 0.0673(6) Uani 1 1 d . . .
N3C N 0.69909(5) 1.1130(3) 0.61470(11) 0.0496(5) Uani 1 1 d . . .
H3C H 0.6824 1.0514 0.6181 0.049(8) Uiso 1 1 calc R . .
N1C N 0.75578(5) 1.1505(3) 0.60040(11) 0.0530(5) Uani 1 1 d . . .
N4C N 0.66386(5) 1.3264(3) 0.62646(11) 0.0510(5) Uani 1 1 d . . .
O4'C O 0.81379(5) 1.1586(3) 0.62501(8) 0.0604(5) Uani 1 1 d . . .
O3'1C O 0.84908(5) 0.9958(3) 0.52148(9) 0.0581(5) Uani 1 1 d . . .
O4C O 0.63926(5) 1.2096(3) 0.62787(11) 0.0585(5) Uani 1 1 d . . .
H4C H 0.6211 1.2472 0.6353 0.052(9) Uiso 1 1 calc R . .
C4C C 0.69300(6) 1.2690(3) 0.61978(11) 0.0454(5) Uani 1 1 d . . .
C2'C C 0.79720(6) 1.1329(4) 0.52493(12) 0.0513(5) Uani 1 1 d . . .
H21C H 0.7897 1.0539 0.4969 0.113(19) Uiso 1 1 calc R . .
H22C H 0.7870 1.2298 0.5122 0.060(9) Uiso 1 1 calc R . .
C3'C C 0.83564(6) 1.1444(4) 0.53186(11) 0.0508(5) Uani 1 1 d . . .
H31C H 0.8439 1.2214 0.5054 0.031(6) Uiso 1 1 calc R . .
C5C C 0.72180(7) 1.3664(3) 0.61765(14) 0.0548(6) Uani 1 1 d . . .
H5C H 0.7197 1.4716 0.6230 0.055(9) Uiso 1 1 calc R . .
O5'1C O 0.82723(6) 1.4425(3) 0.57206(12) 0.0701(6) Uani 1 1 d . . .
C1'C C 0.78844(6) 1.0913(3) 0.58624(13) 0.0514(5) Uani 1 1 d . . .
H11C H 0.7890 0.9797 0.5911 0.048(8) Uiso 1 1 calc R . .
C6C C 0.75139(7) 1.3075(3) 0.60813(15) 0.0561(6) Uani 1 1 d . . .
H6C H 0.7699 1.3724 0.6065 0.065(10) Uiso 1 1 calc R . .
C2C C 0.72976(6) 1.0499(3) 0.60468(13) 0.0510(5) Uani 1 1 d . . .
C4'C C 0.84339(6) 1.1896(4) 0.59617(13) 0.0567(6) Uani 1 1 d . . .
H41C H 0.8620 1.1252 0.6136 0.062(10) Uiso 1 1 calc R . .
C5'C C 0.85292(8) 1.3535(5) 0.60564(18) 0.0737(10) Uani 1 1 d . . .
H51C H 0.8536 1.3794 0.6469 0.086(14) Uiso 1 1 calc R . .
H52C H 0.8751 1.3733 0.5923 0.100 Uiso 1 1 calc R . .
O3'3C O 0.89982(6) 1.1036(5) 0.52181(16) 0.0904(9) Uani 1 1 d . . .
C5'2C C 0.82883(11) 1.5931(5) 0.57893(16) 0.0739(10) Uani 1 1 d . . .
O5'3C O 0.85117(11) 1.6564(4) 0.60825(14) 0.1040(12) Uani 1 1 d . . .
C3'3C C 0.89493(11) 0.8347(6) 0.50762(18) 0.0839(12) Uani 1 1 d . . .
H331C H 0.9189 0.8369 0.5042 0.13(2) Uiso 1 1 calc R . .
H332C H 0.8834 0.7942 0.4722 0.21(4) Uiso 1 1 calc R . .
H333C H 0.8904 0.7708 0.5401 0.073(12) Uiso 1 1 calc R . .
C3'2C C 0.88271(7) 0.9919(6) 0.51741(13) 0.0657(8) Uani 1 1 d . . .
C5'3C C 0.79966(17) 1.6704(6) 0.5444(3) 0.1002(15) Uani 1 1 d . . .
H531C H 0.8081 1.7500 0.5207 0.12(2) Uiso 1 1 calc R . .
H532C H 0.7848 1.7141 0.5708 0.15(3) Uiso 1 1 calc R . .
H533C H 0.7874 1.5966 0.5196 0.100 Uiso 1 1 calc R . .
N3D N 0.51211(5) 0.9988(3) 0.78848(10) 0.0478(4) Uani 1 1 d . . .
H3D H 0.5287 1.0550 0.7795 0.089(15) Uiso 1 1 calc R . .
O4'D O 0.40818(4) 1.0064(3) 0.85119(8) 0.0550(5) Uani 1 1 d . . .
O2D O 0.47682(5) 1.2021(3) 0.77640(11) 0.0622(5) Uani 1 1 d . . .
N1D N 0.45460(5) 0.9721(3) 0.79855(9) 0.0474(4) Uani 1 1 d . . .
C1'D C 0.42075(5) 1.0358(3) 0.79672(10) 0.0453(5) Uani 1 1 d . . .
H11D H 0.4217 1.1468 0.7904 0.046(8) Uiso 1 1 calc R . .
C2D C 0.48084(5) 1.0660(3) 0.78758(11) 0.0453(5) Uani 1 1 d . . .
O4D O 0.57184(5) 0.8991(3) 0.78586(13) 0.0677(6) Uani 1 1 d . . .
H4D H 0.5908 0.8607 0.7864 0.092(16) Uiso 1 1 calc R . .
C4D C 0.51895(6) 0.8486(3) 0.80259(11) 0.0477(5) Uani 1 1 d . . .
C6D C 0.46003(6) 0.8207(4) 0.81334(14) 0.0549(6) Uani 1 1 d . . .
H6D H 0.4416 0.7603 0.8215 0.087(14) Uiso 1 1 calc R . .
C3'D C 0.36227(6) 0.9916(4) 0.77741(12) 0.0528(5) Uani 1 1 d . . .
H31D H 0.3454 0.9130 0.7650 0.077(12) Uiso 1 1 calc R . .
O5'1D O 0.37859(7) 0.7146(3) 0.84831(11) 0.0698(6) Uani 1 1 d . . .
N4D N 0.54862(6) 0.7884(3) 0.80215(12) 0.0553(5) Uani 1 1 d . . .
C2'D C 0.39548(6) 0.9648(4) 0.75090(11) 0.0524(6) Uani 1 1 d . . .
H21D H 0.3998 0.8563 0.7461 0.056(9) Uiso 1 1 calc R . .
H22D H 0.3958 1.0159 0.7133 0.068(11) Uiso 1 1 calc R . .
O3'1D O 0.35009(5) 1.1419(3) 0.76257(10) 0.0648(5) Uani 1 1 d . . .
C4'D C 0.37208(6) 0.9861(4) 0.84358(12) 0.0506(5) Uani 1 1 d . . .
H41D H 0.3614 1.0732 0.8618 0.056(9) Uiso 1 1 calc R . .
O3'3D O 0.30478(7) 1.0472(5) 0.70962(14) 0.0924(10) Uani 1 1 d . . .
C5'D C 0.36293(7) 0.8434(4) 0.87410(15) 0.0590(6) Uani 1 1 d . . .
H51D H 0.3707 0.8502 0.9155 0.060(10) Uiso 1 1 calc R . .
H52D H 0.3385 0.8307 0.8705 0.100 Uiso 1 1 calc R . .
C3'2D C 0.32087(7) 1.1536(5) 0.72792(13) 0.0661(9) Uani 1 1 d . . .
C5D C 0.49099(7) 0.7578(4) 0.81641(15) 0.0594(6) Uani 1 1 d . . .
H5D H 0.4942 0.6558 0.8275 0.091(15) Uiso 1 1 calc R . .
C5'3D C 0.3942(2) 0.4548(7) 0.8483(4) 0.125(2) Uani 1 1 d . . .
H531D H 0.3884 0.4542 0.8067 0.19(4) Uiso 1 1 calc R . .
H532D H 0.3882 0.3579 0.8645 0.7(3) Uiso 1 1 calc R . .
H533D H 0.4181 0.4720 0.8565 0.28(7) Uiso 1 1 calc R . .
C5'2D C 0.37514(12) 0.5792(6) 0.8752(2) 0.0840(11) Uani 1 1 d . . .
C3'3D C 0.31228(15) 1.3167(8) 0.7161(2) 0.1011(18) Uani 1 1 d . . .
H331D H 0.2884 1.3260 0.7051 0.20(4) Uiso 1 1 calc R . .
H332D H 0.3247 1.3536 0.6848 0.18(3) Uiso 1 1 calc R . .
H333D H 0.3182 1.3763 0.7508 0.080(13) Uiso 1 1 calc R . .
O5'3D O 0.35947(12) 0.5648(6) 0.9163(2) 0.1233(14) Uani 1 1 d . . .
N3E N 0.58871(5) 0.4998(3) 0.77704(10) 0.0502(5) Uani 1 1 d . . .
H3E H 0.5715 0.5586 0.7800 0.071(12) Uiso 1 1 calc R . .
N1E N 0.64665(5) 0.4715(3) 0.77289(11) 0.0518(5) Uani 1 1 d . . .
O4E O 0.52854(5) 0.3984(3) 0.77578(13) 0.0665(6) Uani 1 1 d . . .
H4E H 0.5105 0.3582 0.7823 0.077(13) Uiso 1 1 calc R . .
C2E C 0.62003(6) 0.5662(4) 0.77977(13) 0.0513(5) Uani 1 1 d . . .
O2E O 0.62402(5) 0.7030(3) 0.78908(14) 0.0739(7) Uani 1 1 d . . .
C4E C 0.58271(6) 0.3444(3) 0.76982(11) 0.0471(5) Uani 1 1 d . . .
C1'E C 0.68079(6) 0.5358(4) 0.78565(13) 0.0542(6) Uani 1 1 d . . .
H11E H 0.6808 0.6447 0.7752 0.070(11) Uiso 1 1 calc R . .
O3'1E O 0.74528(5) 0.6580(3) 0.85374(11) 0.0652(5) Uani 1 1 d . . .
N4E N 0.55298(5) 0.2835(3) 0.76854(12) 0.0564(5) Uani 1 1 d . . .
C6E C 0.64218(6) 0.3163(4) 0.76539(14) 0.0544(6) Uani 1 1 d . . .
H6E H 0.6611 0.2548 0.7618 0.051(8) Uiso 1 1 calc R . .
O4'E O 0.70287(5) 0.4551(4) 0.75267(9) 0.0656(6) Uani 1 1 d . . .
C2'E C 0.69420(6) 0.5151(4) 0.84875(12) 0.0576(6) Uani 1 1 d . . .
H21E H 0.6854 0.4219 0.8649 0.050(8) Uiso 1 1 calc R . .
H22E H 0.6882 0.6017 0.8724 0.071(11) Uiso 1 1 calc R . .
C5E C 0.61178(7) 0.2513(4) 0.76310(14) 0.0551(6) Uani 1 1 d . . .
H5E H 0.6094 0.1462 0.7572 0.13(2) Uiso 1 1 calc R . .
C3'E C 0.73204(6) 0.5054(4) 0.84596(13) 0.0567(6) Uani 1 1 d . . .
H31E H 0.7425 0.4354 0.8758 0.116(19) Uiso 1 1 calc R . .
O3'3E O 0.79696(6) 0.5577(5) 0.86823(17) 0.0988(11) Uani 1 1 d . . .
C4'E C 0.73572(6) 0.4458(5) 0.78407(13) 0.0598(7) Uani 1 1 d . . .
H41E H 0.7512 0.5138 0.7652 0.057(9) Uiso 1 1 calc R . .
C3'2E C 0.77900(7) 0.6689(6) 0.86581(14) 0.0705(10) Uani 1 1 d . . .
O5'1E O 0.72575(9) 0.1895(4) 0.81010(17) 0.0956(9) Uani 1 1 d . . .
C5'2E C 0.71904(17) 0.0521(6) 0.7911(3) 0.1023(17) Uani 1 1 d . . .
O5'3E O 0.7323(3) 0.0015(8) 0.7524(3) 0.200(3) Uani 1 1 d . . .
C5'E C 0.74827(10) 0.2864(6) 0.7805(2) 0.0830(11) Uani 1 1 d . . .
H51E H 0.7484 0.2553 0.7399 0.101(17) Uiso 1 1 calc R . .
H52E H 0.7712 0.2787 0.7993 0.113(19) Uiso 1 1 calc R . .
C3'3E C 0.78989(13) 0.8303(8) 0.8749(2) 0.0972(17) Uani 1 1 d . . .
H331E H 0.7976 0.8698 0.8393 0.14(3) Uiso 1 1 calc R . .
H332E H 0.8080 0.8352 0.9058 0.16(3) Uiso 1 1 calc R . .
H333E H 0.7711 0.8906 0.8855 0.18(4) Uiso 1 1 calc R . .
C5'3E C 0.6931(2) -0.0271(9) 0.8242(4) 0.130(2) Uani 1 1 d . . .
H531E H 0.7043 -0.0993 0.8512 0.100 Uiso 1 1 calc R . .
H532E H 0.6772 -0.0801 0.7972 0.24(6) Uiso 1 1 calc R . .
H533E H 0.6813 0.0475 0.8456 0.19(4) Uiso 1 1 calc R . .

loop_
_atom_site_aniso_label
_atom_site_aniso_U_11
_atom_site_aniso_U_22
_atom_site_aniso_U_33
_atom_site_aniso_U_23
_atom_site_aniso_U_13
_atom_site_aniso_U_12
N3A 0.0278(8) 0.0476(11) 0.0697(12) 0.0020(9) 0.0041(7) 0.0020(8)
O2A 0.0351(8) 0.0472(9) 0.0834(12) 0.0042(9) 0.0105(8) 0.0037(7)
N1A 0.0262(8) 0.0486(11) 0.0768(13) 0.0047(10) 0.0011(8) 0.0009(8)
O4'A 0.0309(7) 0.0722(13) 0.0566(8) -0.0077(9) 0.0014(6) 0.0084(8)
O4A 0.0313(9) 0.0539(12) 0.148(2) 0.0033(14) 0.0138(11) 0.0006(9)
C4A 0.0346(11) 0.0488(13) 0.0808(17) 0.0021(12) 0.0070(11) 0.0005(10)
C4'A 0.0253(9) 0.0573(15) 0.0822(16) -0.0090(13) -0.0005(9) 0.0006(9)
O3'1A 0.0457(10) 0.0561(12) 0.135(2) 0.0054(13) 0.0410(12) 0.0005(10)
N4A 0.0342(10) 0.0502(13) 0.121(2) 0.0034(14) 0.0131(12) 0.0005(10)
C2A 0.0282(9) 0.0499(12) 0.0537(10) -0.0007(9) 0.0037(7) 0.0025(8)
C1'A 0.0273(9) 0.0517(13) 0.0633(12) 0.0005(10) 0.0011(8) -0.0013(9)
C5A 0.0333(12) 0.0455(14) 0.128(3) 0.0081(16) 0.0090(14) 0.0000(10)
C2'A 0.0474(13) 0.0715(18) 0.0570(12) -0.0032(12) 0.0092(10) -0.0046(13)
C3'A 0.0390(11) 0.0492(14) 0.0870(17) -0.0011(13) 0.0218(11) 0.0007(10)
C3'2A 0.0333(10) 0.0787(19) 0.0612(13) 0.0050(13) 0.0043(9) -0.0056(12)
O3'3A 0.0562(14) 0.100(2) 0.164(3) -0.019(2) 0.0450(18) 0.0026(16)
O5'1A 0.0563(13) 0.0593(14) 0.118(2) -0.0069(14) 0.0067(13) 0.0033(11)
C5'A 0.0406(13) 0.0669(18) 0.090(2) -0.0014(16) -0.0046(12) 0.0080(13)
C3'3A 0.0524(17) 0.090(3) 0.097(3) 0.020(2) 0.0019(16) -0.0214(18)
C6A 0.0318(11) 0.0496(14) 0.106(2) 0.0089(14) 0.0051(12) 0.0046(10)
C5'2A 0.118(6) 0.104(5) 0.50(2) -0.121(10) -0.098(10) 0.059(5)
C5'3A 0.124(6) 0.077(4) 0.373(17) -0.073(7) 0.015(9) 0.004(4)
O5'3A 0.266(12) 0.128(7) 1.13(5) -0.041(16) -0.33(2) 0.085(8)
O2B 0.0276(7) 0.0439(9) 0.0970(14) 0.0081(9) -0.0028(8) -0.0004(7)
O4B 0.0255(7) 0.0529(10) 0.0951(13) -0.0032(10) -0.0038(8) 0.0022(7)
O4'B 0.0258(6) 0.0706(12) 0.0513(7) -0.0004(8) 0.0002(5) -0.0023(7)
N3B 0.0220(7) 0.0484(10) 0.0657(11) 0.0027(9) 0.0010(7) -0.0011(7)
O3'1B 0.0369(8) 0.0616(12) 0.0783(12) 0.0065(10) -0.0040(8) 0.0062(8)
C2B 0.0229(8) 0.0477(11) 0.0582(11) 0.0038(9) 0.0010(7) -0.0025(8)
C1'B 0.0222(8) 0.0494(12) 0.0669(13) 0.0045(10) 0.0021(8) 0.0010(8)
N1B 0.0205(7) 0.0475(10) 0.0734(12) 0.0040(9) 0.0028(7) -0.0008(7)
C4B 0.0252(8) 0.0492(12) 0.0584(11) -0.0023(9) 0.0026(8) 0.0027(8)
C6B 0.0288(10) 0.0459(12) 0.0792(16) -0.0012(11) 0.0056(10) -0.0039(9)
C3'B 0.0258(8) 0.0556(13) 0.0588(11) 0.0019(10) -0.0027(8) 0.0002(9)
O5'1B 0.0604(13) 0.0534(12) 0.0988(16) 0.0070(11) 0.0070(12) -0.0094(10)
N4B 0.0262(8) 0.0506(11) 0.0754(12) -0.0026(10) -0.0014(8) 0.0028(8)
C4'B 0.0239(8) 0.0605(14) 0.0562(11) -0.0004(10) 0.0047(7) -0.0004(9)
C5B 0.0316(10) 0.0458(12) 0.0795(16) 0.0008(11) 0.0042(10) -0.0015(9)
C2'B 0.0298(9) 0.0768(18) 0.0535(11) 0.0066(12) 0.0048(8) 0.0059(11)
C5'B 0.0397(12) 0.076(2) 0.0727(16) 0.0148(15) 0.0085(11) -0.0129(13)
O3'3B 0.0319(9) 0.124(3) 0.0942(17) 0.0139(17) 0.0072(10) -0.0002(13)
C3'2B 0.0402(13) 0.098(2) 0.0523(12) 0.0034(14) -0.0038(9) 0.0219(16)
C3'3B 0.082(3) 0.109(4) 0.097(3) -0.001(3) -0.006(2) 0.054(3)
C5'2B 0.088(3) 0.056(2) 0.146(4) 0.019(2) -0.009(3) -0.022(2)
O5'3B 0.163(5) 0.088(3) 0.262(7) 0.067(4) 0.050(5) -0.034(3)
C5'3B 0.136(5) 0.062(3) 0.164(6) -0.015(3) 0.002(5) -0.008(3)
O2C 0.0369(9) 0.0507(11) 0.1172(18) -0.0022(11) 0.0235(10) 0.0029(8)
N3C 0.0285(8) 0.0500(11) 0.0717(12) 0.0016(9) 0.0109(8) 0.0016(8)
N1C 0.0319(9) 0.0504(12) 0.0783(13) 0.0031(10) 0.0142(8) 0.0022(8)
N4C 0.0325(9) 0.0531(12) 0.0677(12) -0.0013(10) 0.0066(8) 0.0028(9)
O4'C 0.0374(8) 0.0871(16) 0.0565(9) 0.0003(10) 0.0030(7) 0.0036(10)
O3'1C 0.0352(8) 0.0663(12) 0.0740(11) -0.0045(10) 0.0118(7) 0.0056(9)
O4C 0.0322(8) 0.0540(10) 0.0903(13) -0.0032(10) 0.0119(8) 0.0021(8)
C4C 0.0332(10) 0.0487(12) 0.0547(11) 0.0009(9) 0.0071(8) 0.0035(9)
C2'C 0.0301(9) 0.0604(14) 0.0626(13) -0.0053(11) -0.0006(8) 0.0010(10)
C3'C 0.0300(9) 0.0626(15) 0.0597(12) -0.0003(11) 0.0041(8) 0.0003(10)
C5C 0.0385(12) 0.0466(12) 0.0805(17) -0.0010(12) 0.0111(11) 0.0029(10)
O5'1C 0.0532(12) 0.0635(14) 0.0913(15) -0.0154(12) -0.0054(10) -0.0097(10)
C1'C 0.0295(9) 0.0515(13) 0.0739(14) 0.0020(11) 0.0091(9) 0.0010(9)
C6C 0.0367(11) 0.0480(13) 0.0858(18) 0.0031(12) 0.0167(11) -0.0023(10)
C2C 0.0306(10) 0.0529(13) 0.0707(14) 0.0011(11) 0.0113(9) 0.0027(9)
C4'C 0.0280(9) 0.0758(19) 0.0647(13) -0.0054(13) -0.0044(9) 0.0045(11)
C5'C 0.0421(14) 0.086(2) 0.090(2) -0.0192(19) -0.0106(14) -0.0113(15)
O3'3C 0.0367(10) 0.117(3) 0.119(2) -0.008(2) 0.0139(12) -0.0051(14)
C5'2C 0.087(2) 0.0638(19) 0.0734(18) -0.0127(15) 0.0213(17) -0.0308(19)
O5'3C 0.132(3) 0.092(2) 0.0875(18) -0.0197(16) 0.0109(18) -0.064(2)
C3'3C 0.072(2) 0.108(3) 0.074(2) 0.000(2) 0.0197(17) 0.037(2)
C3'2C 0.0333(11) 0.105(3) 0.0596(13) -0.0007(16) 0.0075(9) 0.0127(15)
C5'3C 0.130(4) 0.059(2) 0.112(3) -0.005(2) 0.009(3) -0.010(3)
N3D 0.0256(8) 0.0578(12) 0.0601(10) -0.0028(9) 0.0052(7) 0.0006(8)
O4'D 0.0282(7) 0.0850(14) 0.0515(8) -0.0046(9) 0.0022(6) -0.0071(8)
O2D 0.0307(8) 0.0569(11) 0.0990(14) 0.0107(11) 0.0054(8) -0.0008(8)
N1D 0.0267(8) 0.0552(12) 0.0603(10) -0.0014(9) 0.0048(7) -0.0014(8)
C1'D 0.0237(8) 0.0587(13) 0.0535(10) -0.0053(10) 0.0037(7) -0.0022(8)
C2D 0.0255(9) 0.0554(13) 0.0548(11) -0.0002(10) 0.0029(7) -0.0004(9)
O4D 0.0307(8) 0.0664(13) 0.1060(17) -0.0084(12) 0.0062(9) 0.0021(9)
C4D 0.0344(10) 0.0566(13) 0.0507(10) -0.0064(10) -0.0030(8) 0.0024(10)
C6D 0.0344(11) 0.0549(14) 0.0759(16) 0.0057(12) 0.0077(10) -0.0004(10)
C3'D 0.0287(9) 0.0629(15) 0.0652(13) -0.0001(12) -0.0038(8) -0.0032(10)
O5'1D 0.0649(14) 0.0674(14) 0.0784(13) -0.0035(11) 0.0126(11) -0.0029(12)
N4D 0.0354(10) 0.0561(12) 0.0732(13) -0.0098(11) -0.0022(9) 0.0042(9)
C2'D 0.0348(10) 0.0686(16) 0.0528(11) -0.0065(11) -0.0018(8) -0.0026(11)
O3'1D 0.0441(9) 0.0697(14) 0.0781(12) 0.0042(11) -0.0074(9) 0.0058(10)
C4'D 0.0282(9) 0.0613(15) 0.0629(12) -0.0030(11) 0.0073(8) -0.0032(10)
O3'3D 0.0480(12) 0.133(3) 0.0922(17) 0.0192(19) -0.0172(12) -0.0060(16)
C5'D 0.0377(11) 0.0698(18) 0.0711(15) -0.0002(13) 0.0139(11) -0.0020(12)
C3'2D 0.0362(11) 0.105(3) 0.0573(13) 0.0136(16) 0.0044(10) 0.0104(15)
C5D 0.0425(13) 0.0561(15) 0.0799(17) 0.0057(13) 0.0064(12) 0.0055(12)
C5'3D 0.122(5) 0.068(3) 0.183(7) -0.019(4) 0.007(5) 0.006(3)
C5'2D 0.072(2) 0.069(2) 0.111(3) 0.002(2) 0.006(2) -0.011(2)
C3'3D 0.099(3) 0.123(4) 0.081(2) 0.014(3) 0.006(2) 0.057(3)
O5'3D 0.120(3) 0.095(3) 0.162(4) 0.030(3) 0.051(3) -0.012(2)
N3E 0.0234(8) 0.0567(12) 0.0700(12) -0.0013(10) 0.0014(7) 0.0009(8)
N1E 0.0246(8) 0.0571(12) 0.0736(12) 0.0030(10) 0.0030(8) 0.0023(8)
O4E 0.0293(8) 0.0607(12) 0.1099(17) 0.0058(12) 0.0081(9) -0.0028(8)
C2E 0.0240(9) 0.0577(14) 0.0718(14) 0.0024(11) 0.0015(9) -0.0010(9)
O2E 0.0290(8) 0.0569(12) 0.135(2) -0.0094(14) 0.0052(10) 0.0000(8)
C4E 0.0297(9) 0.0571(13) 0.0542(11) 0.0046(10) 0.0027(8) -0.0030(9)
C1'E 0.0252(9) 0.0652(16) 0.0722(14) 0.0061(12) 0.0047(9) -0.0011(10)
O3'1E 0.0342(9) 0.0786(15) 0.0816(13) -0.0031(12) -0.0015(8) -0.0051(9)
N4E 0.0307(9) 0.0616(14) 0.0770(14) 0.0086(11) 0.0055(9) -0.0026(9)
C6E 0.0327(10) 0.0568(14) 0.0741(15) 0.0037(12) 0.0065(10) 0.0075(10)
O4'E 0.0304(8) 0.108(2) 0.0588(9) -0.0049(11) 0.0038(7) 0.0003(10)
C2'E 0.0309(10) 0.0787(19) 0.0638(13) -0.0039(13) 0.0075(9) -0.0037(12)
C5E 0.0379(12) 0.0546(14) 0.0729(15) 0.0029(12) 0.0053(10) 0.0036(11)
C3'E 0.0293(10) 0.0750(18) 0.0652(13) 0.0015(13) 0.0010(9) 0.0014(11)
O3'3E 0.0313(10) 0.137(3) 0.127(2) -0.005(2) -0.0006(12) 0.0056(14)
C4'E 0.0266(10) 0.085(2) 0.0680(14) 0.0000(14) 0.0075(9) 0.0013(12)
C3'2E 0.0358(12) 0.113(3) 0.0621(14) -0.0096(17) 0.0020(10) -0.0131(16)
O5'1E 0.092(2) 0.0726(18) 0.125(2) -0.0169(18) 0.0257(18) 0.0060(17)
C5'2E 0.115(4) 0.076(3) 0.111(3) -0.017(3) -0.020(3) 0.031(3)
O5'3E 0.345(11) 0.110(4) 0.154(5) -0.046(4) 0.058(6) 0.021(6)
C5'E 0.0529(17) 0.102(3) 0.096(2) -0.012(2) 0.0162(17) 0.0151(19)
C3'3E 0.070(2) 0.133(5) 0.090(3) -0.021(3) 0.011(2) -0.047(3)
C5'3E 0.128(5) 0.079(3) 0.178(7) 0.030(4) -0.009(5) -0.008(4)

loop_
_geom_bond_atom_site_label_1
_geom_bond_atom_site_label_2
_geom_bond_distance
_geom_bond_site_symmetry_2
_geom_bond_publ_flag
N3A C2A 1.365(3) . ?
N3A C4A 1.375(4) . ?
N3A H3A 0.8600 . ?
O2A C2A 1.216(4) . ?
N1A C2A 1.367(3) . ?
N1A C6A 1.384(4) . ?
N1A C1'A 1.443(3) . ?
O4'A C1'A 1.416(4) . ?
O4'A C4'A 1.426(3) . ?
O4A N4A 1.413(4) . ?
O4A H4A 0.8200 . ?
C4A N4A 1.277(4) . ?
C4A C5A 1.428(4) . ?
C4'A C5'A 1.495(5) . ?
C4'A C3'A 1.529(5) . ?
C4'A H41A 0.9800 . ?
O3'1A C3'2A 1.312(4) . ?
O3'1A C3'A 1.428(4) . ?
C1'A C2'A 1.518(4) . ?
C1'A H11A 0.9800 . ?
C5A C6A 1.332(4) . ?
C5A H5A 0.9300 . ?
C2'A C3'A 1.508(5) . ?
C2'A H21A 0.9700 . ?
C2'A H22A 0.9700 . ?
C3'A H31A 0.9800 . ?
C3'2A O3'3A 1.202(5) . ?
C3'2A C3'3A 1.490(6) . ?
O5'1A C5'2A 1.189(8) . ?
O5'1A C5'A 1.433(5) . ?
C5'A H51A 0.9700 . ?
C5'A H52A 0.9700 . ?
C3'3A H331A 0.9600 . ?
C3'3A H332A 0.9600 . ?
C3'3A H333A 0.9600 . ?
C6A H6A 0.9300 . ?
C5'2A O5'3A 1.241(18) . ?
C5'2A C5'3A 1.466(12) . ?
C5'3A H531A 0.9600 . ?
C5'3A H532A 0.9600 . ?
C5'3A H533A 0.9600 . ?
O2B C2B 1.226(4) . ?
O4B N4B 1.406(3) . ?
O4B H4B 0.8200 . ?
O4'B C1'B 1.403(3) . ?
O4'B C4'B 1.431(3) . ?
N3B C2B 1.360(3) . ?
N3B C4B 1.380(4) . ?
N3B H3B 0.8600 . ?
O3'1B C3'2B 1.342(4) . ?
O3'1B C3'B 1.433(4) . ?
C2B N1B 1.371(3) . ?
C1'B N1B 1.449(3) . ?
C1'B C2'B 1.517(4) . ?
C1'B H11B 0.9800 . ?
N1B C6B 1.375(4) . ?
C4B N4B 1.283(3) . ?
C4B C5B 1.433(4) . ?
C6B C5B 1.329(4) . ?
C6B H6B 0.9300 . ?
C3'B C2'B 1.506(4) . ?
C3'B C4'B 1.529(4) . ?
C3'B H31B 0.9800 . ?
O5'1B C5'2B 1.330(5) . ?
O5'1B C5'B 1.439(5) . ?
C4'B C5'B 1.489(5) . ?
C4'B H41B 0.9800 . ?
C5B H5B 0.9300 . ?
C2'B H21B 0.9700 . ?
C2'B H22B 0.9700 . ?
C5'B H51B 0.9700 . ?
C5'B H52B 0.9700 . ?
O3'3B C3'2B 1.205(6) . ?
C3'2B C3'3B 1.467(6) . ?
C3'3B H331B 0.9600 . ?
C3'3B H332B 0.9600 . ?
C3'3B H333B 0.9600 . ?
C5'2B O5'3B 1.185(8) . ?
C5'2B C5'3B 1.504(10) . ?
C5'3B H531B 0.9600 . ?
C5'3B H532B 0.9600 . ?
C5'3B H533B 0.9600 . ?
O2C C2C 1.221(4) . ?
N3C C2C 1.370(3) . ?
N3C C4C 1.389(4) . ?
N3C H3C 0.8600 . ?
N1C C2C 1.362(4) . ?
N1C C6C 1.394(4) . ?
N1C C1'C 1.454(3) . ?
N4C C4C 1.279(3) . ?
N4C O4C 1.411(3) . ?
O4'C C1'C 1.405(4) . ?
O4'C C4'C 1.421(4) . ?
O3'1C C3'2C 1.342(3) . ?
O3'1C C3'C 1.428(4) . ?
O4C H4C 0.8200 . ?
C4C C5C 1.425(4) . ?
C2'C C3'C 1.517(4) . ?
C2'C C1'C 1.520(4) . ?
C2'C H21C 0.9700 . ?
C2'C H22C 0.9700 . ?
C3'C C4'C 1.528(4) . ?
C3'C H31C 0.9800 . ?
C5C C6C 1.314(4) . ?
C5C H5C 0.9300 . ?
O5'1C C5'2C 1.324(5) . ?
O5'1C C5'C 1.443(5) . ?
C1'C H11C 0.9800 . ?
C6C H6C 0.9300 . ?
C4'C C5'C 1.488(6) . ?
C4'C H41C 0.9800 . ?
C5'C H51C 0.9700 . ?
C5'C H52C 0.9700 . ?
O3'3C C3'2C 1.185(6) . ?
C5'2C O5'3C 1.195(5) . ?
C5'2C C5'3C 1.497(8) . ?
C3'3C C3'2C 1.477(7) . ?
C3'3C H331C 0.9600 . ?
C3'3C H332C 0.9600 . ?
C3'3C H333C 0.9600 . ?
C5'3C H531C 0.9600 . ?
C5'3C H532C 0.9600 . ?
C5'3C H533C 0.9600 . ?
N3D C2D 1.367(3) . ?
N3D C4D 1.370(4) . ?
N3D H3D 0.8600 . ?
O4'D C1'D 1.407(3) . ?
O4'D C4'D 1.433(3) . ?
O2D C2D 1.222(4) . ?
N1D C2D 1.363(3) . ?
N1D C6D 1.375(4) . ?
N1D C1'D 1.447(3) . ?
C1'D C2'D 1.513(4) . ?
C1'D H11D 0.9800 . ?
O4D N4D 1.406(4) . ?
O4D H4D 0.8200 . ?
C4D N4D 1.286(4) . ?
C4D C5D 1.419(4) . ?
C6D C5D 1.338(4) . ?
C6D H6D 0.9300 . ?
C3'D O3'1D 1.426(4) . ?
C3'D C2'D 1.514(4) . ?
C3'D C4'D 1.529(4) . ?
C3'D H31D 0.9800 . ?
O5'1D C5'2D 1.344(6) . ?
O5'1D C5'D 1.436(5) . ?
C2'D H21D 0.9700 . ?
C2'D H22D 0.9700 . ?
O3'1D C3'2D 1.344(4) . ?
C4'D C5'D 1.487(5) . ?
C4'D H41D 0.9800 . ?
O3'3D C3'2D 1.180(6) . ?
C5'D H51D 0.9700 . ?
C5'D H52D 0.9700 . ?
C3'2D C3'3D 1.482(7) . ?
C5D H5D 0.9300 . ?
C5'3D C5'2D 1.484(9) . ?
C5'3D H531D 0.9600 . ?
C5'3D H532D 0.9600 . ?
C5'3D H533D 0.9600 . ?
C5'2D O5'3D 1.181(6) . ?
C3'3D H331D 0.9600 . ?
C3'3D H332D 0.9600 . ?
C3'3D H333D 0.9600 . ?
N3E C2E 1.363(3) . ?
N3E C4E 1.383(4) . ?
N3E H3E 0.8600 . ?
N1E C2E 1.358(4) . ?
N1E C6E 1.374(5) . ?
N1E C1'E 1.466(4) . ?
O4E N4E 1.412(4) . ?
O4E H4E 0.8200 . ?
C2E O2E 1.219(4) . ?
C4E N4E 1.288(3) . ?
C4E C5E 1.427(4) . ?
C1'E O4'E 1.395(4) . ?
C1'E C2'E 1.503(4) . ?
C1'E H11E 0.9800 . ?
O3'1E C3'2E 1.340(4) . ?
O3'1E C3'E 1.435(5) . ?
C6E C5E 1.326(4) . ?
C6E H6E 0.9300 . ?
O4'E C4'E 1.428(4) . ?
C2'E C3'E 1.506(4) . ?
C2'E H21E 0.9700 . ?
C2'E H22E 0.9700 . ?
C5E H5E 0.9300 . ?
C3'E C4'E 1.529(5) . ?
C3'E H31E 0.9800 . ?
O3'3E C3'2E 1.200(6) . ?
C4'E C5'E 1.481(7) . ?
C4'E H41E 0.9800 . ?
C3'2E C3'3E 1.481(8) . ?
O5'1E C5'2E 1.294(7) . ?
O5'1E C5'E 1.441(6) . ?
C5'2E O5'3E 1.157(9) . ?
C5'2E C5'3E 1.498(11) . ?
C5'E H51E 0.9700 . ?
C5'E H52E 0.9700 . ?
C3'3E H331E 0.9600 . ?
C3'3E H332E 0.9600 . ?
C3'3E H333E 0.9600 . ?
C5'3E H531E 0.9600 . ?
C5'3E H532E 0.9600 . ?
C5'3E H533E 0.9600 . ?

loop_
_cod_related_entry_id
_cod_related_entry_code
_cod_related_entry_database
1 9028927 ChemSpider
